data_7004918
loop_
_publ_author_name
'Levason, William'
'Nirwan, Manisha'
'Ratnani, Raju'
'Reid, Gillian'
'Tsoureas, Nikolaos'
'Webster, Michael'

_publ_section_title
;
 Transition metal complexes with wide-angle dithio-, diseleno- and
 ditelluroethers: properties and structural systematics.
;
_journal_issue 4
_journal_name_full 'Dalton transactions (Cambridge, England : 2003)'
_journal_page_first 439
_journal_page_last 448
_journal_paper_doi 10.1039/b613501c
_journal_year 2007
_chemical_formula_moiety 'C20 H28 Ag Te4 1+, B F4 1-'
_chemical_formula_sum 'C20 H28 Ag B F4 Te4'
_chemical_formula_weight 973.50
_chemical_name_common
;bis(1,2-bis(methyltelluromethyl)benzene)silver(i)
tetrafluoroborate
;
_chemical_name_systematic
;
bis(1,2-bis(methyltelluromethyl)benzene)silver(I) tetrafluoroborate
;
_space_group_IT_number 14
_symmetry_cell_setting monoclinic
_symmetry_Int_Tables_number 14
_symmetry_space_group_name_Hall '-P 2yab'
_symmetry_space_group_name_H-M 'P 1 21/a 1'
_atom_sites_solution_hydrogens geom
_atom_sites_solution_primary direct
_atom_sites_solution_secondary difmap
_audit_creation_date 2006-10-25
_audit_creation_method 'SHELXL-97 + hand edit'
_audit_update_record
; 2006-10-25 Set sof C30 to 21, added C30A with sof -21
Rerefined. No H on C30A.
;
_cell_angle_alpha 90.00
_cell_angle_beta 99.405(4)
_cell_angle_gamma 90.00
_cell_formula_units_Z 8
_cell_length_a 15.8366(10)
_cell_length_b 20.3931(15)
_cell_length_c 16.5289(10)
_cell_measurement_reflns_used 12442
_cell_measurement_temperature 120(2)
_cell_measurement_theta_max 27.48
_cell_measurement_theta_min 1.0
_cell_volume 5266.4(6)
_computing_structure_refinement 'SHELXL-97 (Sheldrick, 1997)'
_computing_structure_solution 'SHELXS-97 (Sheldrick, 1997)'
_diffrn_ambient_temperature 120(2)
_diffrn_measured_fraction_theta_full 0.997
_diffrn_measured_fraction_theta_max 0.997
_diffrn_measurement_device_type 'area detector, Nonius Kappa ccd'
_diffrn_measurement_method '\f and \w scans'
_diffrn_radiation_monochromator graphite
_diffrn_radiation_source 'Nonius rotating anode'
_diffrn_radiation_type MoK\a
_diffrn_radiation_wavelength 0.71073
_diffrn_reflns_av_R_equivalents 0.0608
_diffrn_reflns_av_sigmaI/netI 0.0416
_diffrn_reflns_limit_h_max 20
_diffrn_reflns_limit_h_min -20
_diffrn_reflns_limit_k_max 26
_diffrn_reflns_limit_k_min -26
_diffrn_reflns_limit_l_max 21
_diffrn_reflns_limit_l_min -21
_diffrn_reflns_number 101652
_diffrn_reflns_theta_full 27.51
_diffrn_reflns_theta_max 27.51
_diffrn_reflns_theta_min 2.39
_diffrn_standards_decay_% 0
_diffrn_standards_number 0
_exptl_absorpt_coefficient_mu 5.144
_exptl_absorpt_correction_T_max 1.0000
_exptl_absorpt_correction_T_min 0.8417
_exptl_absorpt_correction_type multi-scan
_exptl_absorpt_process_details 'G.M. Sheldrick, (2003). SADABS. Version 2.10. Bruker AXS Inc.'
_exptl_crystal_colour 'pale yellow'
_exptl_crystal_density_diffrn 2.456
_exptl_crystal_density_method 'not measured'
_exptl_crystal_description plate
_exptl_crystal_F_000 3552
_exptl_crystal_size_max 0.16
_exptl_crystal_size_mid 0.08
_exptl_crystal_size_min 0.04
_refine_diff_density_max 3.376
_refine_diff_density_min -1.247
_refine_diff_density_rms 0.184
_refine_ls_extinction_method none
_refine_ls_goodness_of_fit_ref 1.024
_refine_ls_hydrogen_treatment noref
_refine_ls_matrix_type full
_refine_ls_number_parameters 546
_refine_ls_number_reflns 12089
_refine_ls_number_restraints 0
_refine_ls_restrained_S_all 1.024
_refine_ls_R_factor_all 0.0549
_refine_ls_R_factor_gt 0.0323
_refine_ls_shift/su_max 0.001
_refine_ls_shift/su_mean 0.000
_refine_ls_structure_factor_coef Fsqd
_refine_ls_weighting_details 'w=1/[\s^2^(Fo^2^)+(0.0295P)^2^+16.0567P] where P=(Fo^2^+2Fc^2^)/3'
_refine_ls_weighting_scheme calc
_refine_ls_wR_factor_gt 0.0652
_refine_ls_wR_factor_ref 0.0727
_reflns_number_gt 9316
_reflns_number_total 12089
_reflns_threshold_expression I>2sigma(I)
_cod_data_source_file b613501c.txt
_cod_data_source_block 06mnh001
_cod_original_sg_symbol_H-M 'P 21/a'
_cod_database_code 7004918

loop_
_symmetry_equiv_pos_as_xyz
'x, y, z'
'x+1/2, -y+1/2, z'
'-x, -y, -z'
'-x-1/2, y-1/2, -z'

loop_
_atom_site_label
_atom_site_type_symbol
_atom_site_fract_x
_atom_site_fract_y
_atom_site_fract_z
_atom_site_U_iso_or_equiv
_atom_site_adp_type
_atom_site_occupancy
_atom_site_symmetry_multiplicity
_atom_site_calc_flag
_atom_site_refinement_flags
_atom_site_disorder_assembly
_atom_site_disorder_group
Ag1 Ag 0.82326(2) 0.453137(19) 0.56049(2) 0.01949(9) Uani 1 1 d . . .
Ag2 Ag 0.68783(2) 0.549100(19) 0.97499(2) 0.02094(9) Uani 1 1 d . . .
Te1 Te 0.91114(2) 0.546743(16) 0.481853(19) 0.01668(7) Uani 1 1 d . . .
Te2 Te 0.74694(2) 0.532119(17) 0.66351(2) 0.01994(8) Uani 1 1 d . . .
Te3 Te 0.73505(2) 0.384773(18) 0.42920(2) 0.02319(8) Uani 1 1 d . . .
Te4 Te 0.93901(2) 0.364366(17) 0.64251(2) 0.02166(8) Uani 1 1 d . . .
Te5 Te 0.58053(2) 0.647426(16) 0.90334(2) 0.01965(8) Uani 1 1 d . . .
Te6 Te 0.84456(2) 0.599489(18) 1.04940(2) 0.02141(13) Uani 0.9395(14) 1 d P . .
Te6A Te 0.8019(4) 0.6101(3) 1.0839(3) 0.0194(19) Uiso 0.0605(14) 1 d P . .
Te7 Te 0.71939(2) 0.458562(17) 0.85689(2) 0.02021(8) Uani 1 1 d . . .
Te8 Te 0.59981(2) 0.473291(17) 1.07604(2) 0.02057(8) Uani 1 1 d . . .
C1 C 0.8876(3) 0.5022(3) 0.3631(3) 0.0253(12) Uani 1 1 d . . .
H1A H 0.9202 0.4613 0.3641 0.038 Uiso 1 1 calc R . .
H1B H 0.9054 0.5322 0.3227 0.038 Uiso 1 1 calc R . .
H1C H 0.8264 0.4927 0.3480 0.038 Uiso 1 1 calc R . .
C2 C 0.8286(3) 0.6306(2) 0.4476(3) 0.0196(11) Uani 1 1 d . . .
H2A H 0.8448 0.6659 0.4883 0.024 Uiso 1 1 calc R . .
H2B H 0.8392 0.6471 0.3938 0.024 Uiso 1 1 calc R . .
C3 C 0.7354(3) 0.6175(2) 0.4420(3) 0.0192(11) Uani 1 1 d . . .
C4 C 0.6865(3) 0.6097(2) 0.3642(3) 0.0201(11) Uani 1 1 d . . .
H4 H 0.7136 0.6115 0.3170 0.024 Uiso 1 1 calc R . .
C5 C 0.5988(3) 0.5994(3) 0.3550(3) 0.0277(13) Uani 1 1 d . . .
H5 H 0.5665 0.5936 0.3018 0.033 Uiso 1 1 calc R . .
C6 C 0.5582(3) 0.5975(3) 0.4231(3) 0.0287(13) Uani 1 1 d . . .
H6 H 0.4981 0.5909 0.4168 0.034 Uiso 1 1 calc R . .
C7 C 0.6059(3) 0.6053(3) 0.5000(3) 0.0247(12) Uani 1 1 d . . .
H7 H 0.5781 0.6038 0.5467 0.030 Uiso 1 1 calc R . .
C8 C 0.6944(3) 0.6153(2) 0.5109(3) 0.0202(11) Uani 1 1 d . . .
C9 C 0.7413(3) 0.6240(3) 0.5964(3) 0.0227(11) Uani 1 1 d . . .
H9A H 0.7119 0.6575 0.6250 0.027 Uiso 1 1 calc R . .
H9B H 0.8001 0.6397 0.5945 0.027 Uiso 1 1 calc R . .
C10 C 0.8599(4) 0.5588(3) 0.7461(4) 0.0323(14) Uani 1 1 d . . .
H10A H 0.8762 0.5229 0.7850 0.048 Uiso 1 1 calc R . .
H10B H 0.8487 0.5985 0.7762 0.048 Uiso 1 1 calc R . .
H10C H 0.9064 0.5672 0.7151 0.048 Uiso 1 1 calc R . .
C11 C 0.6073(4) 0.4138(3) 0.4325(4) 0.0400(15) Uani 1 1 d . . .
H11A H 0.5980 0.4582 0.4102 0.060 Uiso 1 1 calc R . .
H11B H 0.5968 0.4132 0.4893 0.060 Uiso 1 1 calc R . .
H11C H 0.5679 0.3834 0.3996 0.060 Uiso 1 1 calc R . .
C12 C 0.7234(3) 0.2886(2) 0.4831(3) 0.0229(11) Uani 1 1 d . . .
H12A H 0.6751 0.2651 0.4496 0.028 Uiso 1 1 calc R . .
H12B H 0.7762 0.2634 0.4798 0.028 Uiso 1 1 calc R . .
C13 C 0.7090(3) 0.2887(2) 0.5709(3) 0.0186(11) Uani 1 1 d . . .
C14 C 0.6254(3) 0.2930(2) 0.5856(3) 0.0234(12) Uani 1 1 d . . .
H14 H 0.5803 0.2986 0.5406 0.028 Uiso 1 1 calc R . .
C15 C 0.6059(3) 0.2892(3) 0.6643(3) 0.0241(12) Uani 1 1 d . . .
H15 H 0.5483 0.2931 0.6732 0.029 Uiso 1 1 calc R . .
C16 C 0.6717(3) 0.2797(3) 0.7299(3) 0.0247(12) Uani 1 1 d . . .
H16 H 0.6594 0.2767 0.7841 0.030 Uiso 1 1 calc R . .
C17 C 0.7556(3) 0.2747(3) 0.7160(3) 0.0243(12) Uani 1 1 d . . .
H17 H 0.8001 0.2672 0.7610 0.029 Uiso 1 1 calc R . .
C18 C 0.7759(3) 0.2803(2) 0.6372(3) 0.0200(11) Uani 1 1 d . . .
C19 C 0.8673(3) 0.2728(3) 0.6281(3) 0.0230(11) Uani 1 1 d . . .
H19A H 0.8702 0.2545 0.5732 0.028 Uiso 1 1 calc R . .
H19B H 0.8948 0.2410 0.6694 0.028 Uiso 1 1 calc R . .
C20 C 0.9272(4) 0.3772(3) 0.7688(3) 0.0295(13) Uani 1 1 d . . .
H20A H 0.9561 0.4178 0.7895 0.044 Uiso 1 1 calc R . .
H20B H 0.9537 0.3399 0.8008 0.044 Uiso 1 1 calc R . .
H20C H 0.8665 0.3797 0.7739 0.044 Uiso 1 1 calc R . .
C21 C 0.5693(4) 0.6269(3) 0.7749(3) 0.0340(14) Uani 1 1 d . . .
H21A H 0.5349 0.5872 0.7618 0.051 Uiso 1 1 calc R . .
H21B H 0.6264 0.6202 0.7607 0.051 Uiso 1 1 calc R . .
H21C H 0.5415 0.6640 0.7434 0.051 Uiso 1 1 calc R . .
C22 C 0.6583(3) 0.7344(3) 0.8973(3) 0.0252(12) Uani 1 1 d . . .
H22A H 0.6253 0.7652 0.8579 0.030 Uiso 1 1 calc R . .
H22B H 0.6663 0.7557 0.9518 0.030 Uiso 1 1 calc R . .
C23 C 0.7451(3) 0.7261(2) 0.8731(3) 0.0223(11) Uani 1 1 d . . .
C24 C 0.7529(3) 0.7366(3) 0.7907(3) 0.0260(12) Uani 1 1 d . . .
H24 H 0.7032 0.7456 0.7518 0.031 Uiso 1 1 calc R . .
C25 C 0.8318(4) 0.7341(3) 0.7652(3) 0.0269(12) Uani 1 1 d . . .
H25 H 0.8357 0.7412 0.7091 0.032 Uiso 1 1 calc R . .
C26 C 0.9049(3) 0.7212(3) 0.8211(3) 0.0272(12) Uani 1 1 d . . .
H26 H 0.9591 0.7194 0.8037 0.033 Uiso 1 1 calc R . .
C27 C 0.8984(4) 0.7109(3) 0.9021(3) 0.0279(13) Uani 1 1 d . . .
H27 H 0.9487 0.7025 0.9405 0.033 Uiso 1 1 calc R . .
C28 C 0.8186(3) 0.7126(2) 0.9292(3) 0.0204(11) Uani 1 1 d . . .
C29 C 0.8183(4) 0.7021(3) 1.0189(3) 0.0263(12) Uani 1 1 d . . .
H29A H 0.7618 0.7145 1.0326 0.032 Uiso 1 1 calc R . .
H29B H 0.8624 0.7301 1.0514 0.032 Uiso 1 1 calc R . .
C30 C 0.8305(4) 0.6143(3) 1.1742(3) 0.0357(15) Uani 0.9395(14) 1 d P . .
H30A H 0.8396 0.5727 1.2040 0.054 Uiso 0.9395(14) 1 calc PR . .
H30B H 0.7727 0.6305 1.1766 0.054 Uiso 0.9395(14) 1 calc PR . .
H30C H 0.8727 0.6465 1.1993 0.054 Uiso 0.9395(14) 1 calc PR . .
C30A C 0.9197 0.5731 1.0554 0.030 Uiso 0.0605(14) 1 d P . .
C31 C 0.5928(3) 0.4368(3) 0.7970(4) 0.0328(14) Uani 1 1 d . . .
H31A H 0.5722 0.4724 0.7590 0.049 Uiso 1 1 calc R . .
H31B H 0.5549 0.4324 0.8380 0.049 Uiso 1 1 calc R . .
H31C H 0.5931 0.3957 0.7664 0.049 Uiso 1 1 calc R . .
C32 C 0.7405(4) 0.3712(3) 0.9321(3) 0.0262(12) Uani 1 1 d . . .
H32A H 0.6850 0.3537 0.9424 0.031 Uiso 1 1 calc R . .
H32B H 0.7687 0.3372 0.9031 0.031 Uiso 1 1 calc R . .
C33 C 0.7957(3) 0.3874(2) 1.0118(3) 0.0215(11) Uani 1 1 d . . .
C34 C 0.8835(3) 0.3989(3) 1.0144(3) 0.0273(12) Uani 1 1 d . . .
H34 H 0.9065 0.3965 0.9649 0.033 Uiso 1 1 calc R . .
C35 C 0.9372(4) 0.4134(3) 1.0859(3) 0.0322(14) Uani 1 1 d . . .
H35 H 0.9960 0.4224 1.0852 0.039 Uiso 1 1 calc R . .
C36 C 0.9055(4) 0.4149(3) 1.1593(3) 0.0323(14) Uani 1 1 d . . .
H36 H 0.9425 0.4241 1.2092 0.039 Uiso 1 1 calc R . .
C37 C 0.8196(3) 0.4028(3) 1.1589(3) 0.0280(13) Uani 1 1 d . . .
H37 H 0.7985 0.4025 1.2095 0.034 Uiso 1 1 calc R . .
C38 C 0.7629(3) 0.3911(2) 1.0866(3) 0.0210(11) Uani 1 1 d . . .
C39 C 0.6698(3) 0.3810(2) 1.0903(3) 0.0220(11) Uani 1 1 d . . .
H39A H 0.6638 0.3610 1.1437 0.026 Uiso 1 1 calc R . .
H39B H 0.6449 0.3504 1.0464 0.026 Uiso 1 1 calc R . .
C40 C 0.6539(4) 0.5068(3) 1.1948(3) 0.0409(16) Uani 1 1 d . . .
H40A H 0.6313 0.5504 1.2040 0.061 Uiso 1 1 calc R . .
H40B H 0.7163 0.5092 1.1991 0.061 Uiso 1 1 calc R . .
H40C H 0.6391 0.4763 1.2361 0.061 Uiso 1 1 calc R . .
B1 B 0.5439(4) 0.6957(3) 0.1196(4) 0.0275(14) Uani 1 1 d . . .
B2 B 0.9736(4) 0.2973(4) 0.3822(4) 0.0320(16) Uani 1 1 d . . .
F1 F 0.4857(3) 0.6569(3) 0.0731(2) 0.112(2) Uani 1 1 d . . .
F2 F 0.6043(4) 0.6592(4) 0.1563(6) 0.182(4) Uani 1 1 d . . .
F3 F 0.5797(4) 0.7412(3) 0.0782(3) 0.113(2) Uani 1 1 d . . .
F4 F 0.5121(5) 0.7209(3) 0.1828(4) 0.145(3) Uani 1 1 d . . .
F5 F 0.9334(3) 0.3117(2) 0.4472(3) 0.0744(14) Uani 1 1 d . . .
F6 F 0.9235(3) 0.3011(3) 0.3091(3) 0.0883(17) Uani 1 1 d . . .
F7 F 1.0101(5) 0.2373(3) 0.3900(3) 0.119(2) Uani 1 1 d . . .
F8 F 1.0399(3) 0.3411(3) 0.3817(3) 0.0925(19) Uani 1 1 d . . .

loop_
_atom_site_aniso_label
_atom_site_aniso_U_11
_atom_site_aniso_U_22
_atom_site_aniso_U_33
_atom_site_aniso_U_23
_atom_site_aniso_U_13
_atom_site_aniso_U_12
Ag1 0.0219(2) 0.0160(2) 0.0210(2) 0.00097(15) 0.00452(15) -0.00057(16)
Ag2 0.0254(2) 0.0155(2) 0.0207(2) 0.00109(15) 0.00011(15) -0.00045(16)
Te1 0.01535(15) 0.01545(17) 0.01941(16) 0.00152(13) 0.00333(12) 0.00026(13)
Te2 0.02118(17) 0.02108(19) 0.01818(17) 0.00159(14) 0.00502(13) 0.00124(14)
Te3 0.02678(18) 0.02182(19) 0.02140(18) -0.00025(14) 0.00529(14) -0.00629(15)
Te4 0.01662(16) 0.01876(19) 0.03018(19) 0.00538(15) 0.00557(14) 0.00022(14)
Te5 0.01900(17) 0.01498(18) 0.02470(18) 0.00137(14) 0.00275(13) 0.00093(13)
Te6 0.0211(2) 0.0187(2) 0.0231(2) 0.00155(15) -0.00023(15) -0.00071(15)
Te7 0.02251(17) 0.02059(19) 0.01732(17) 0.00145(14) 0.00266(13) 0.00138(14)
Te8 0.01883(17) 0.01851(18) 0.02430(18) 0.00256(14) 0.00329(13) 0.00120(14)
C1 0.029(3) 0.026(3) 0.021(3) 0.001(2) 0.007(2) -0.005(2)
C2 0.021(3) 0.016(3) 0.023(3) 0.003(2) 0.006(2) 0.002(2)
C3 0.023(3) 0.009(2) 0.026(3) 0.001(2) 0.007(2) 0.005(2)
C4 0.023(3) 0.019(3) 0.017(3) 0.002(2) 0.002(2) 0.005(2)
C5 0.027(3) 0.029(3) 0.025(3) -0.006(2) -0.001(2) 0.007(2)
C6 0.014(3) 0.031(3) 0.041(3) -0.001(3) 0.002(2) 0.007(2)
C7 0.027(3) 0.021(3) 0.027(3) 0.001(2) 0.007(2) 0.003(2)
C8 0.023(3) 0.014(3) 0.024(3) 0.004(2) 0.006(2) 0.003(2)
C9 0.032(3) 0.017(3) 0.019(3) 0.005(2) 0.005(2) 0.007(2)
C10 0.029(3) 0.028(3) 0.036(3) 0.006(3) -0.008(2) -0.008(3)
C11 0.043(4) 0.031(4) 0.047(4) 0.014(3) 0.010(3) -0.003(3)
C12 0.033(3) 0.010(3) 0.027(3) 0.000(2) 0.011(2) -0.001(2)
C13 0.024(3) 0.007(2) 0.025(3) 0.000(2) 0.003(2) -0.001(2)
C14 0.023(3) 0.016(3) 0.030(3) -0.001(2) 0.002(2) -0.004(2)
C15 0.019(3) 0.024(3) 0.031(3) -0.004(2) 0.011(2) -0.001(2)
C16 0.027(3) 0.019(3) 0.029(3) -0.001(2) 0.007(2) -0.005(2)
C17 0.025(3) 0.018(3) 0.029(3) 0.005(2) 0.003(2) -0.002(2)
C18 0.019(3) 0.015(3) 0.027(3) 0.004(2) 0.007(2) 0.002(2)
C19 0.021(3) 0.017(3) 0.033(3) 0.000(2) 0.009(2) 0.000(2)
C20 0.028(3) 0.032(3) 0.027(3) 0.003(3) 0.000(2) 0.000(3)
C21 0.047(4) 0.032(3) 0.021(3) -0.003(2) -0.003(3) 0.004(3)
C22 0.025(3) 0.013(3) 0.037(3) 0.004(2) 0.004(2) 0.000(2)
C23 0.023(3) 0.011(3) 0.031(3) 0.001(2) 0.000(2) -0.003(2)
C24 0.027(3) 0.021(3) 0.027(3) -0.001(2) -0.003(2) -0.002(2)
C25 0.039(3) 0.018(3) 0.025(3) -0.005(2) 0.010(2) -0.005(2)
C26 0.024(3) 0.022(3) 0.037(3) -0.006(2) 0.007(2) -0.008(2)
C27 0.031(3) 0.013(3) 0.038(3) -0.001(2) -0.001(2) -0.003(2)
C28 0.025(3) 0.008(2) 0.028(3) 0.000(2) 0.004(2) -0.002(2)
C29 0.033(3) 0.015(3) 0.029(3) 0.001(2) 0.000(2) -0.004(2)
C30 0.041(4) 0.042(4) 0.023(3) 0.001(3) 0.000(3) -0.002(3)
C31 0.030(3) 0.026(3) 0.038(3) -0.008(3) -0.009(3) -0.002(3)
C32 0.037(3) 0.015(3) 0.025(3) -0.001(2) -0.001(2) 0.001(2)
C33 0.031(3) 0.011(3) 0.022(3) 0.003(2) 0.000(2) 0.005(2)
C34 0.030(3) 0.026(3) 0.027(3) 0.003(2) 0.007(2) 0.012(2)
C35 0.021(3) 0.035(4) 0.039(3) 0.000(3) 0.003(2) 0.009(3)
C36 0.029(3) 0.037(4) 0.027(3) -0.005(3) -0.008(2) 0.008(3)
C37 0.026(3) 0.030(3) 0.027(3) -0.003(2) 0.001(2) 0.007(2)
C38 0.021(3) 0.013(3) 0.028(3) 0.004(2) 0.001(2) 0.005(2)
C39 0.030(3) 0.013(3) 0.022(3) 0.002(2) 0.002(2) 0.004(2)
C40 0.051(4) 0.046(4) 0.026(3) -0.017(3) 0.004(3) -0.006(3)
B1 0.027(3) 0.034(4) 0.021(3) -0.002(3) 0.003(3) -0.002(3)
B2 0.030(4) 0.040(4) 0.023(3) -0.002(3) -0.004(3) 0.002(3)
F1 0.114(4) 0.194(6) 0.030(2) -0.024(3) 0.015(2) -0.115(4)
F2 0.092(5) 0.106(6) 0.315(11) 0.058(6) -0.065(6) 0.027(4)
F3 0.165(6) 0.135(5) 0.044(3) 0.000(3) 0.028(3) -0.104(5)
F4 0.194(7) 0.124(5) 0.153(6) -0.083(5) 0.137(6) -0.105(5)
F5 0.081(3) 0.080(3) 0.077(3) -0.027(3) 0.056(3) -0.027(3)
F6 0.059(3) 0.130(5) 0.063(3) 0.026(3) -0.029(2) -0.024(3)
F7 0.196(7) 0.080(4) 0.082(4) 0.011(3) 0.025(4) 0.077(4)
F8 0.066(3) 0.153(5) 0.067(3) -0.064(3) 0.035(2) -0.070(3)

loop_
_atom_type_symbol
_atom_type_description
_atom_type_scat_dispersion_real
_atom_type_scat_dispersion_imag
_atom_type_scat_source
C C 0.0033 0.0016 'International Tables Vol C Tables 4.2.6.8 and 6.1.1.4'
H H 0.0000 0.0000 'International Tables Vol C Tables 4.2.6.8 and 6.1.1.4'
Ag Ag -0.8971 1.1015 'International Tables Vol C Tables 4.2.6.8 and 6.1.1.4'
B B 0.0013 0.0007 'International Tables Vol C Tables 4.2.6.8 and 6.1.1.4'
F F 0.0171 0.0103 'International Tables Vol C Tables 4.2.6.8 and 6.1.1.4'
Te Te -0.5308 1.6751 'International Tables Vol C Tables 4.2.6.8 and 6.1.1.4'

loop_
_geom_angle_atom_site_label_1
_geom_angle_atom_site_label_2
_geom_angle_atom_site_label_3
_geom_angle
_geom_angle_site_symmetry_1
_geom_angle_site_symmetry_3
_geom_angle_publ_flag
Te3 Ag1 Te2 124.283(17) . . ?
Te3 Ag1 Te4 105.328(17) . . ?
Te2 Ag1 Te4 113.639(17) . . ?
Te3 Ag1 Te1 101.844(16) . . ?
Te2 Ag1 Te1 100.903(16) . . ?
Te4 Ag1 Te1 109.458(16) . . ?
Te6A Ag2 Te5 104.73(13) . . ?
Te5 Ag2 Te6 111.281(17) . . ?
Te6A Ag2 Te7 127.38(14) . . ?
Te5 Ag2 Te7 110.351(17) . . ?
Te6 Ag2 Te7 107.757(17) . . ?
Te6A Ag2 Te8 101.79(13) . . ?
Te5 Ag2 Te8 108.893(17) . . ?
Te6 Ag2 Te8 115.748(17) . . ?
Te7 Ag2 Te8 102.409(17) . . ?
C1 Te1 C2 95.0(2) . . ?
C1 Te1 Ag1 96.38(14) . . ?
C2 Te1 Ag1 109.50(13) . . ?
C10 Te2 C9 93.9(2) . . ?
C10 Te2 Ag1 97.92(17) . . ?
C9 Te2 Ag1 100.00(14) . . ?
C11 Te3 C12 95.5(2) . . ?
C11 Te3 Ag1 101.62(18) . . ?
C12 Te3 Ag1 101.51(14) . . ?
C20 Te4 C19 94.8(2) . . ?
C20 Te4 Ag1 103.96(15) . . ?
C19 Te4 Ag1 102.42(14) . . ?
C21 Te5 C22 94.0(2) . . ?
C21 Te5 Ag2 103.21(16) . . ?
C22 Te5 Ag2 107.37(14) . . ?
C30 Te6 C29 92.4(2) . . ?
C30A Te6 Ag2 128.53(2) . . ?
C30 Te6 Ag2 104.68(18) . . ?
C29 Te6 Ag2 97.47(15) . . ?
C30A Te6A Ag2 102.0(2) . . ?
C31 Te7 C32 98.1(2) . . ?
C31 Te7 Ag2 101.55(16) . . ?
C32 Te7 Ag2 99.83(14) . . ?
C40 Te8 C39 93.2(2) . . ?
C40 Te8 Ag2 102.01(18) . . ?
C39 Te8 Ag2 104.30(14) . . ?
Te1 C1 H1A 109.5 . . ?
Te1 C1 H1B 109.5 . . ?
H1A C1 H1B 109.5 . . ?
Te1 C1 H1C 109.5 . . ?
H1A C1 H1C 109.5 . . ?
H1B C1 H1C 109.5 . . ?
C3 C2 Te1 115.0(3) . . ?
C3 C2 H2A 108.5 . . ?
Te1 C2 H2A 108.5 . . ?
C3 C2 H2B 108.5 . . ?
Te1 C2 H2B 108.5 . . ?
H2A C2 H2B 107.5 . . ?
C4 C3 C8 119.0(5) . . ?
C4 C3 C2 118.2(4) . . ?
C8 C3 C2 122.8(5) . . ?
C5 C4 C3 120.8(5) . . ?
C5 C4 H4 119.6 . . ?
C3 C4 H4 119.6 . . ?
C6 C5 C4 120.3(5) . . ?
C6 C5 H5 119.8 . . ?
C4 C5 H5 119.8 . . ?
C7 C6 C5 119.3(5) . . ?
C7 C6 H6 120.4 . . ?
C5 C6 H6 120.4 . . ?
C6 C7 C8 121.5(5) . . ?
C6 C7 H7 119.2 . . ?
C8 C7 H7 119.2 . . ?
C7 C8 C3 119.2(5) . . ?
C7 C8 C9 118.2(5) . . ?
C3 C8 C9 122.7(5) . . ?
C8 C9 Te2 110.7(4) . . ?
C8 C9 H9A 109.5 . . ?
Te2 C9 H9A 109.5 . . ?
C8 C9 H9B 109.5 . . ?
Te2 C9 H9B 109.5 . . ?
H9A C9 H9B 108.1 . . ?
Te2 C10 H10A 109.5 . . ?
Te2 C10 H10B 109.5 . . ?
H10A C10 H10B 109.5 . . ?
Te2 C10 H10C 109.5 . . ?
H10A C10 H10C 109.5 . . ?
H10B C10 H10C 109.5 . . ?
Te3 C11 H11A 109.5 . . ?
Te3 C11 H11B 109.5 . . ?
H11A C11 H11B 109.5 . . ?
Te3 C11 H11C 109.5 . . ?
H11A C11 H11C 109.5 . . ?
H11B C11 H11C 109.5 . . ?
C13 C12 Te3 115.4(3) . . ?
C13 C12 H12A 108.4 . . ?
Te3 C12 H12A 108.4 . . ?
C13 C12 H12B 108.4 . . ?
Te3 C12 H12B 108.4 . . ?
H12A C12 H12B 107.5 . . ?
C14 C13 C18 119.4(5) . . ?
C14 C13 C12 117.9(5) . . ?
C18 C13 C12 122.6(4) . . ?
C15 C14 C13 121.7(5) . . ?
C15 C14 H14 119.1 . . ?
C13 C14 H14 119.1 . . ?
C14 C15 C16 119.1(5) . . ?
C14 C15 H15 120.5 . . ?
C16 C15 H15 120.5 . . ?
C17 C16 C15 119.8(5) . . ?
C17 C16 H16 120.1 . . ?
C15 C16 H16 120.1 . . ?
C16 C17 C18 121.4(5) . . ?
C16 C17 H17 119.3 . . ?
C18 C17 H17 119.3 . . ?
C17 C18 C13 118.6(5) . . ?
C17 C18 C19 117.5(5) . . ?
C13 C18 C19 123.7(4) . . ?
C18 C19 Te4 113.6(3) . . ?
C18 C19 H19A 108.8 . . ?
Te4 C19 H19A 108.8 . . ?
C18 C19 H19B 108.8 . . ?
Te4 C19 H19B 108.8 . . ?
H19A C19 H19B 107.7 . . ?
Te4 C20 H20A 109.5 . . ?
Te4 C20 H20B 109.5 . . ?
H20A C20 H20B 109.5 . . ?
Te4 C20 H20C 109.5 . . ?
H20A C20 H20C 109.5 . . ?
H20B C20 H20C 109.5 . . ?
Te5 C21 H21A 109.5 . . ?
Te5 C21 H21B 109.5 . . ?
H21A C21 H21B 109.5 . . ?
Te5 C21 H21C 109.5 . . ?
H21A C21 H21C 109.5 . . ?
H21B C21 H21C 109.5 . . ?
C23 C22 Te5 118.1(3) . . ?
C23 C22 H22A 107.8 . . ?
Te5 C22 H22A 107.8 . . ?
C23 C22 H22B 107.8 . . ?
Te5 C22 H22B 107.8 . . ?
H22A C22 H22B 107.1 . . ?
C28 C23 C24 118.6(5) . . ?
C28 C23 C22 123.1(5) . . ?
C24 C23 C22 118.1(5) . . ?
C25 C24 C23 121.2(5) . . ?
C25 C24 H24 119.4 . . ?
C23 C24 H24 119.4 . . ?
C24 C25 C26 120.1(5) . . ?
C24 C25 H25 119.9 . . ?
C26 C25 H25 119.9 . . ?
C27 C26 C25 119.4(5) . . ?
C27 C26 H26 120.3 . . ?
C25 C26 H26 120.3 . . ?
C26 C27 C28 121.3(5) . . ?
C26 C27 H27 119.3 . . ?
C28 C27 H27 119.3 . . ?
C23 C28 C27 119.3(5) . . ?
C23 C28 C29 123.3(5) . . ?
C27 C28 C29 117.4(5) . . ?
C28 C29 Te6 109.6(3) . . ?
C28 C29 H29A 109.8 . . ?
Te6 C29 H29A 109.8 . . ?
C28 C29 H29B 109.8 . . ?
Te6 C29 H29B 109.8 . . ?
H29A C29 H29B 108.2 . . ?
Te6 C30 H30A 109.5 . . ?
Te6 C30 H30B 109.5 . . ?
H30A C30 H30B 109.5 . . ?
Te6 C30 H30C 109.5 . . ?
H30A C30 H30C 109.5 . . ?
H30B C30 H30C 109.5 . . ?
Te7 C31 H31A 109.5 . . ?
Te7 C31 H31B 109.5 . . ?
H31A C31 H31B 109.5 . . ?
Te7 C31 H31C 109.5 . . ?
H31A C31 H31C 109.5 . . ?
H31B C31 H31C 109.5 . . ?
C33 C32 Te7 109.7(3) . . ?
C33 C32 H32A 109.7 . . ?
Te7 C32 H32A 109.7 . . ?
C33 C32 H32B 109.7 . . ?
Te7 C32 H32B 109.7 . . ?
H32A C32 H32B 108.2 . . ?
C34 C33 C38 117.7(5) . . ?
C34 C33 C32 119.9(5) . . ?
C38 C33 C32 122.4(5) . . ?
C35 C34 C33 122.4(5) . . ?
C35 C34 H34 118.8 . . ?
C33 C34 H34 118.8 . . ?
C34 C35 C36 119.7(5) . . ?
C34 C35 H35 120.1 . . ?
C36 C35 H35 120.1 . . ?
C37 C36 C35 119.3(5) . . ?
C37 C36 H36 120.3 . . ?
C35 C36 H36 120.3 . . ?
C36 C37 C38 122.0(5) . . ?
C36 C37 H37 119.0 . . ?
C38 C37 H37 119.0 . . ?
C37 C38 C33 118.8(5) . . ?
C37 C38 C39 119.2(5) . . ?
C33 C38 C39 122.1(5) . . ?
C38 C39 Te8 111.3(3) . . ?
C38 C39 H39A 109.4 . . ?
Te8 C39 H39A 109.4 . . ?
C38 C39 H39B 109.4 . . ?
Te8 C39 H39B 109.4 . . ?
H39A C39 H39B 108.0 . . ?
Te8 C40 H40A 109.5 . . ?
Te8 C40 H40B 109.5 . . ?
H40A C40 H40B 109.5 . . ?
Te8 C40 H40C 109.5 . . ?
H40A C40 H40C 109.5 . . ?
H40B C40 H40C 109.5 . . ?
F2 B1 F4 101.6(7) . . ?
F2 B1 F3 107.4(7) . . ?
F4 B1 F3 112.4(6) . . ?
F2 B1 F1 108.3(7) . . ?
F4 B1 F1 111.1(6) . . ?
F3 B1 F1 115.0(5) . . ?
F6 B2 F7 108.7(6) . . ?
F6 B2 F5 114.5(6) . . ?
F7 B2 F5 111.5(6) . . ?
F6 B2 F8 107.3(6) . . ?
F7 B2 F8 105.9(6) . . ?
F5 B2 F8 108.5(5) . . ?

loop_
_geom_bond_atom_site_label_1
_geom_bond_atom_site_label_2
_geom_bond_distance
_geom_bond_site_symmetry_2
_geom_bond_publ_flag
Ag1 Te3 2.7593(5) . ?
Ag1 Te2 2.7617(5) . ?
Ag1 Te4 2.7682(5) . ?
Ag1 Te1 2.8039(5) . ?
Ag2 Te6A 2.643(6) . ?
Ag2 Te5 2.7664(5) . ?
Ag2 Te6 2.7805(5) . ?
Ag2 Te7 2.7908(5) . ?
Ag2 Te8 2.8078(5) . ?
Te1 C1 2.140(5) . ?
Te1 C2 2.171(5) . ?
Te2 C10 2.136(5) . ?
Te2 C9 2.172(5) . ?
Te3 C11 2.117(6) . ?
Te3 C12 2.175(5) . ?
Te4 C20 2.141(5) . ?
Te4 C19 2.177(5) . ?
Te5 C21 2.143(5) . ?
Te5 C22 2.172(5) . ?
Te6 Te6A 0.977(6) . ?
Te6 C30A 1.2950(4) . ?
Te6 C30 2.132(6) . ?
Te6 C29 2.176(5) . ?
Te6A C30A 2.135(6) . ?
Te7 C31 2.133(5) . ?
Te7 C32 2.167(5) . ?
Te8 C40 2.123(5) . ?
Te8 C39 2.177(5) . ?
C1 H1A 0.9800 . ?
C1 H1B 0.9800 . ?
C1 H1C 0.9800 . ?
C2 C3 1.488(7) . ?
C2 H2A 0.9900 . ?
C2 H2B 0.9900 . ?
C3 C4 1.397(7) . ?
C3 C8 1.401(7) . ?
C4 C5 1.388(7) . ?
C4 H4 0.9500 . ?
C5 C6 1.384(8) . ?
C5 H5 0.9500 . ?
C6 C7 1.378(7) . ?
C6 H6 0.9500 . ?
C7 C8 1.398(7) . ?
C7 H7 0.9500 . ?
C8 C9 1.494(7) . ?
C9 H9A 0.9900 . ?
C9 H9B 0.9900 . ?
C10 H10A 0.9800 . ?
C10 H10B 0.9800 . ?
C10 H10C 0.9800 . ?
C11 H11A 0.9800 . ?
C11 H11B 0.9800 . ?
C11 H11C 0.9800 . ?
C12 C13 1.505(7) . ?
C12 H12A 0.9900 . ?
C12 H12B 0.9900 . ?
C13 C14 1.387(7) . ?
C13 C18 1.405(7) . ?
C14 C15 1.387(7) . ?
C14 H14 0.9500 . ?
C15 C16 1.390(7) . ?
C15 H15 0.9500 . ?
C16 C17 1.388(7) . ?
C16 H16 0.9500 . ?
C17 C18 1.395(7) . ?
C17 H17 0.9500 . ?
C18 C19 1.488(7) . ?
C19 H19A 0.9900 . ?
C19 H19B 0.9900 . ?
C20 H20A 0.9800 . ?
C20 H20B 0.9800 . ?
C20 H20C 0.9800 . ?
C21 H21A 0.9800 . ?
C21 H21B 0.9800 . ?
C21 H21C 0.9800 . ?
C22 C23 1.502(7) . ?
C22 H22A 0.9900 . ?
C22 H22B 0.9900 . ?
C23 C28 1.392(7) . ?
C23 C24 1.403(7) . ?
C24 C25 1.383(7) . ?
C24 H24 0.9500 . ?
C25 C26 1.383(8) . ?
C25 H25 0.9500 . ?
C26 C27 1.376(8) . ?
C26 H26 0.9500 . ?
C27 C28 1.408(7) . ?
C27 H27 0.9500 . ?
C28 C29 1.500(7) . ?
C29 H29A 0.9900 . ?
C29 H29B 0.9900 . ?
C30 H30A 0.9800 . ?
C30 H30B 0.9800 . ?
C30 H30C 0.9800 . ?
C31 H31A 0.9800 . ?
C31 H31B 0.9800 . ?
C31 H31C 0.9800 . ?
C32 C33 1.493(7) . ?
C32 H32A 0.9900 . ?
C32 H32B 0.9900 . ?
C33 C34 1.404(7) . ?
C33 C38 1.419(7) . ?
C34 C35 1.371(8) . ?
C34 H34 0.9500 . ?
C35 C36 1.386(8) . ?
C35 H35 0.9500 . ?
C36 C37 1.382(8) . ?
C36 H36 0.9500 . ?
C37 C38 1.393(7) . ?
C37 H37 0.9500 . ?
C38 C39 1.501(7) . ?
C39 H39A 0.9900 . ?
C39 H39B 0.9900 . ?
C40 H40A 0.9800 . ?
C40 H40B 0.9800 . ?
C40 H40C 0.9800 . ?
B1 F2 1.284(8) . ?
B1 F4 1.333(8) . ?
B1 F3 1.334(8) . ?
B1 F1 1.355(7) . ?
B2 F6 1.335(7) . ?
B2 F7 1.350(8) . ?
B2 F5 1.367(8) . ?
B2 F8 1.380(8) . ?
